data_4336634
loop_
_publ_author_name
'Mei Wang'
'Thomas Weyherm\"uller'
'Jason England'
'Karl Wieghardt'

_publ_section_title
;
 Molecular and Electronic Structures of Six-Coordinate "Low-Valent"
 [M(Mebpy)3]0 (M = Ti, V, Cr, Mo) and [M(tpy)2]0 (M = Ti, V, Cr), and
 Seven-Coordinate [MoF(Mebpy)3](PF6) and [MX(tpy)2](PF6) (M = Mo, X = Cl
 and M = W, X = F)
;
_journal_name_full 'Inorganic Chemistry'
_journal_page_first 12763
_journal_page_last 12776
_journal_paper_doi 10.1021/ic402037e
_journal_volume 52
_journal_year 2013
_chemical_compound_source 'methanol, diethylether'
_chemical_formula_moiety 'C20 H16 Cl2 Mo N4, 2.5(C H4 O), Cl'
_chemical_formula_sum 'C22.5 H26 Cl3 Mo N4 O2.5'
_chemical_formula_weight 594.76
_chemical_name_systematic
; 
 ? 
;
_space_group_IT_number 2
_symmetry_cell_setting triclinic
_symmetry_Int_Tables_number 2
_symmetry_space_group_name_Hall '-P 1'
_symmetry_space_group_name_H-M 'P -1'
_atom_sites_solution_hydrogens geom
_atom_sites_solution_primary direct
_atom_sites_solution_secondary difmap
_audit_block_code WGT-WM-022-01
_audit_creation_date 2013-03-12
_audit_creation_method SHELXL-97
_cell_angle_alpha 109.056(3)
_cell_angle_beta 94.347(3)
_cell_angle_gamma 109.704(2)
_cell_formula_units_Z 2
_cell_length_a 8.5901(9)
_cell_length_b 11.6333(13)
_cell_length_c 14.163(2)
_cell_measurement_reflns_used 8091
_cell_measurement_temperature 100(2)
_cell_measurement_theta_max 28.2815
_cell_measurement_theta_min 2.5754
_cell_volume 1231.7(3)
_computing_cell_refinement 'SAINT software (Bruker AXS, 2004)'
_computing_data_collection 'APEX2 (Bruker AXS, 2008)'
_computing_data_reduction 'SAINT software (Bruker AXS, 2004)'
_computing_structure_refinement 'SHELXL-97 (Sheldrick, 1997)'
_computing_structure_solution 'SHELXS-97 (Sheldrick, 1990)'
_diffrn_ambient_temperature 100(2)
_diffrn_detector_area_resol_mean 66.67
_diffrn_measured_fraction_theta_full 0.994
_diffrn_measured_fraction_theta_max 0.994
_diffrn_measurement_device_type 'Bruker-AXS Kappa Mach3 APEX-II'
_diffrn_measurement_method 'CCD \f- and \w-scans'
_diffrn_radiation_monochromator 'Incoatec Helios mirrors'
_diffrn_radiation_source '0.2 x 2mm^2^ focus rotating anode'
_diffrn_radiation_type MoK\a
_diffrn_radiation_wavelength 0.71073
_diffrn_reflns_av_R_equivalents 0.0506
_diffrn_reflns_av_sigmaI/netI 0.0376
_diffrn_reflns_limit_h_max 11
_diffrn_reflns_limit_h_min -11
_diffrn_reflns_limit_k_max 15
_diffrn_reflns_limit_k_min -15
_diffrn_reflns_limit_l_max 18
_diffrn_reflns_limit_l_min -18
_diffrn_reflns_number 30381
_diffrn_reflns_theta_full 28.39
_diffrn_reflns_theta_max 28.39
_diffrn_reflns_theta_min 2.01
_exptl_absorpt_coefficient_mu 0.888
_exptl_absorpt_correction_T_max 0.96873
_exptl_absorpt_correction_T_min 0.93580
_exptl_absorpt_correction_type gaussian
_exptl_absorpt_process_details 'SADABS (Bruker AXS, 2008)'
_exptl_crystal_colour red
_exptl_crystal_density_diffrn 1.604
_exptl_crystal_description prism
_exptl_crystal_F_000 604
_exptl_crystal_size_max 0.07
_exptl_crystal_size_mid 0.06
_exptl_crystal_size_min 0.04
_refine_diff_density_max 1.329
_refine_diff_density_min -0.510
_refine_diff_density_rms 0.088
_refine_ls_extinction_method none
_refine_ls_goodness_of_fit_ref 1.031
_refine_ls_hydrogen_treatment mixed
_refine_ls_matrix_type full
_refine_ls_number_parameters 322
_refine_ls_number_reflns 6149
_refine_ls_number_restraints 17
_refine_ls_restrained_S_all 1.033
_refine_ls_R_factor_all 0.0495
_refine_ls_R_factor_gt 0.0348
_refine_ls_shift/su_max 0.001
_refine_ls_shift/su_mean 0.000
_refine_ls_structure_factor_coef Fsqd
_refine_ls_weighting_details 'calc w=1/[\s^2^(Fo^2^)+(0.0417P)^2^+1.1450P] where P=(Fo^2^+2Fc^2^)/3'
_refine_ls_weighting_scheme calc
_refine_ls_wR_factor_gt 0.0816
_refine_ls_wR_factor_ref 0.0888
_reflns_number_gt 5022
_reflns_number_total 6149
_reflns_threshold_expression >2sigma(I)
_cod_data_source_file ic402037e_si_002_9.cif
_cod_data_source_block 13
_cod_original_formula_sum 'C22.50 H26 Cl3 Mo N4 O2.50'
_cod_database_code 4336634

loop_
_symmetry_equiv_pos_as_xyz
'x, y, z'
'-x, -y, -z'

loop_
_atom_site_label
_atom_site_type_symbol
_atom_site_fract_x
_atom_site_fract_y
_atom_site_fract_z
_atom_site_U_iso_or_equiv
_atom_site_adp_type
_atom_site_occupancy
_atom_site_symmetry_multiplicity
_atom_site_calc_flag
_atom_site_refinement_flags
_atom_site_disorder_assembly
_atom_site_disorder_group
Mo1 Mo 0.15313(3) 0.37724(2) 0.239498(16) 0.02172(6) Uani 1 1 d . . .
Cl1 Cl -0.14106(8) 0.29329(6) 0.16444(5) 0.02824(13) Uani 1 1 d . . .
Cl2 Cl 0.15337(8) 0.57654(6) 0.36155(5) 0.02670(13) Uani 1 1 d . . .
N1 N 0.2186(3) 0.45667(19) 0.12283(15) 0.0233(4) Uani 1 1 d . . .
C2 C 0.2248(4) 0.5754(2) 0.1272(2) 0.0289(6) Uani 1 1 d . . .
H2 H 0.2087 0.6327 0.1876 0.035 Uiso 1 1 calc R . .
C3 C 0.2538(4) 0.6171(3) 0.0472(2) 0.0319(6) Uani 1 1 d . . .
H3 H 0.2558 0.7010 0.0520 0.038 Uiso 1 1 calc R . .
C4 C 0.2797(4) 0.5349(3) -0.0398(2) 0.0309(6) Uani 1 1 d . . .
H4 H 0.2986 0.5613 -0.0961 0.037 Uiso 1 1 calc R . .
C5 C 0.2781(3) 0.4135(3) -0.0447(2) 0.0276(5) Uani 1 1 d . . .
H5 H 0.2978 0.3564 -0.1037 0.033 Uiso 1 1 calc R . .
C6 C 0.2471(3) 0.3770(2) 0.03817(18) 0.0224(5) Uani 1 1 d . . .
C7 C 0.2394(3) 0.2491(2) 0.03954(19) 0.0228(5) Uani 1 1 d . . .
C8 C 0.2863(4) 0.1634(3) -0.0344(2) 0.0319(6) Uani 1 1 d . . .
H8 H 0.3259 0.1854 -0.0895 0.038 Uiso 1 1 calc R . .
C9 C 0.2747(4) 0.0447(3) -0.0272(2) 0.0390(7) Uani 1 1 d . . .
H9 H 0.3102 -0.0141 -0.0760 0.047 Uiso 1 1 calc R . .
C10 C 0.2109(4) 0.0132(3) 0.0517(2) 0.0370(6) Uani 1 1 d . . .
H10 H 0.1974 -0.0693 0.0562 0.044 Uiso 1 1 calc R . .
C11 C 0.1673(3) 0.1027(2) 0.1237(2) 0.0290(5) Uani 1 1 d . . .
H11 H 0.1237 0.0810 0.1780 0.035 Uiso 1 1 calc R . .
N12 N 0.1845(3) 0.22025(19) 0.11955(15) 0.0226(4) Uani 1 1 d . . .
N21 N 0.1237(3) 0.2817(2) 0.34888(15) 0.0248(4) Uani 1 1 d . . .
C22 C -0.0247(3) 0.2213(3) 0.3697(2) 0.0298(6) Uani 1 1 d . . .
H22 H -0.1251 0.2183 0.3340 0.036 Uiso 1 1 calc R . .
C23 C -0.0367(4) 0.1631(3) 0.4413(2) 0.0346(6) Uani 1 1 d . . .
H23 H -0.1435 0.1216 0.4551 0.042 Uiso 1 1 calc R . .
C24 C 0.1091(4) 0.1665(3) 0.4922(2) 0.0328(6) Uani 1 1 d . . .
H24 H 0.1038 0.1268 0.5415 0.039 Uiso 1 1 calc R . .
C25 C 0.2627(4) 0.2279(3) 0.47106(19) 0.0286(5) Uani 1 1 d . . .
H25 H 0.3640 0.2302 0.5051 0.034 Uiso 1 1 calc R . .
C26 C 0.2676(3) 0.2863(2) 0.39923(18) 0.0234(5) Uani 1 1 d . . .
C27 C 0.4260(3) 0.3602(2) 0.37618(18) 0.0231(5) Uani 1 1 d . . .
C28 C 0.5841(3) 0.3722(2) 0.41827(19) 0.0267(5) Uani 1 1 d . . .
H28 H 0.5948 0.3294 0.4638 0.032 Uiso 1 1 calc R . .
C29 C 0.7258(3) 0.4463(3) 0.3940(2) 0.0300(6) Uani 1 1 d . . .
H29 H 0.8348 0.4543 0.4217 0.036 Uiso 1 1 calc R . .
C30 C 0.7073(3) 0.5093(3) 0.3283(2) 0.0298(6) Uani 1 1 d . . .
H30 H 0.8035 0.5614 0.3109 0.036 Uiso 1 1 calc R . .
C31 C 0.5477(3) 0.4952(2) 0.2890(2) 0.0270(5) Uani 1 1 d . . .
H31 H 0.5353 0.5394 0.2448 0.032 Uiso 1 1 calc R . .
N32 N 0.4086(3) 0.42089(19) 0.31105(15) 0.0227(4) Uani 1 1 d . . .
Cl40 Cl 0.64136(11) 0.80425(7) 0.28081(5) 0.04138(18) Uani 1 1 d D . .
O50 O 1.0105(3) 0.9172(3) 0.2437(2) 0.0667(7) Uani 1 1 d D . .
H50 H 0.9126 0.8991 0.2556 0.100 Uiso 1 1 calc R . .
C51 C 1.0814(5) 0.8407(4) 0.2700(3) 0.0582(9) Uani 1 1 d D . .
H51A H 1.1849 0.8483 0.2434 0.087 Uiso 1 1 calc R . .
H51B H 1.0015 0.7487 0.2409 0.087 Uiso 1 1 calc R . .
H51C H 1.1088 0.8700 0.3445 0.087 Uiso 1 1 calc R . .
O60 O 0.4561(3) 0.9345(2) 0.1855(2) 0.0412(6) Uani 0.812(4) 1 d PD A 1
H60 H 0.5030 0.8938 0.2088 0.062 Uiso 0.812(4) 1 calc PRD A 1
C61 C 0.4968(5) 1.0618(3) 0.2597(3) 0.0353(8) Uani 0.812(4) 1 d PD A 1
H61A H 0.5756 1.0751 0.3197 0.053 Uiso 0.812(4) 1 calc PR A 1
H61B H 0.3935 1.0707 0.2798 0.053 Uiso 0.812(4) 1 calc PR A 1
H61C H 0.5497 1.1280 0.2310 0.053 Uiso 0.812(4) 1 calc PR A 1
O60' O 0.6303(13) 1.0717(11) 0.2765(9) 0.0412(6) Uani 0.188(4) 1 d PD A 2
H60' H 0.6250 0.9961 0.2704 0.062 Uiso 0.188(4) 1 calc PRD A 2
C61' C 0.4901(17) 1.0608(17) 0.2091(12) 0.0353(8) Uani 0.188(4) 1 d PD A 2
H61D H 0.3848 1.0140 0.2262 0.053 Uiso 0.188(4) 1 calc PR A 2
H61E H 0.4923 1.0119 0.1386 0.053 Uiso 0.188(4) 1 calc PR A 2
H61F H 0.4966 1.1490 0.2161 0.053 Uiso 0.188(4) 1 calc PR A 2
O70 O 0.4251(6) 0.8877(5) 0.4719(4) 0.0545(12) Uani 0.50 1 d PDU . .
H70 H 0.4522 0.8486 0.4186 0.082 Uiso 0.50 1 calc PR . .
C71 C 0.5333(11) 1.0208(7) 0.5125(8) 0.044(2) Uani 0.50 1 d PDU . .
H71A H 0.4888 1.0698 0.5664 0.067 Uiso 0.50 1 calc PR . .
H71B H 0.5408 1.0564 0.4583 0.067 Uiso 0.50 1 calc PR . .
H71C H 0.6460 1.0294 0.5412 0.067 Uiso 0.50 1 calc PR . .

loop_
_atom_site_aniso_label
_atom_site_aniso_U_11
_atom_site_aniso_U_22
_atom_site_aniso_U_33
_atom_site_aniso_U_23
_atom_site_aniso_U_13
_atom_site_aniso_U_12
Mo1 0.03189(11) 0.02413(10) 0.01805(10) 0.01088(8) 0.00496(8) 0.01856(8)
Cl1 0.0350(3) 0.0311(3) 0.0237(3) 0.0092(2) 0.0014(2) 0.0209(3)
Cl2 0.0350(3) 0.0291(3) 0.0209(3) 0.0079(2) 0.0029(2) 0.0203(3)
N1 0.0329(11) 0.0231(9) 0.0204(10) 0.0108(8) 0.0033(8) 0.0164(8)
C2 0.0477(15) 0.0245(11) 0.0223(12) 0.0101(10) 0.0054(11) 0.0224(11)
C3 0.0496(16) 0.0252(12) 0.0310(14) 0.0151(11) 0.0053(12) 0.0228(12)
C4 0.0448(15) 0.0315(13) 0.0259(13) 0.0173(11) 0.0073(11) 0.0197(12)
C5 0.0377(14) 0.0284(12) 0.0231(12) 0.0124(10) 0.0073(11) 0.0175(11)
C6 0.0272(12) 0.0228(11) 0.0224(12) 0.0101(9) 0.0034(10) 0.0144(10)
C7 0.0279(12) 0.0228(11) 0.0237(12) 0.0112(9) 0.0061(10) 0.0145(10)
C8 0.0443(15) 0.0315(13) 0.0317(14) 0.0169(11) 0.0179(12) 0.0215(12)
C9 0.0619(18) 0.0320(13) 0.0409(16) 0.0164(12) 0.0275(14) 0.0329(13)
C10 0.0590(18) 0.0286(12) 0.0402(15) 0.0198(12) 0.0209(14) 0.0279(13)
C11 0.0418(14) 0.0273(12) 0.0306(13) 0.0179(10) 0.0128(11) 0.0206(11)
N12 0.0301(11) 0.0227(9) 0.0222(10) 0.0111(8) 0.0052(8) 0.0159(8)
N21 0.0347(11) 0.0278(10) 0.0205(10) 0.0121(8) 0.0055(9) 0.0195(9)
C22 0.0331(14) 0.0347(13) 0.0271(13) 0.0161(11) 0.0050(11) 0.0153(11)
C23 0.0404(15) 0.0363(14) 0.0303(14) 0.0183(12) 0.0079(12) 0.0126(12)
C24 0.0480(16) 0.0322(13) 0.0239(13) 0.0165(11) 0.0064(12) 0.0167(12)
C25 0.0428(15) 0.0279(12) 0.0215(12) 0.0112(10) 0.0025(11) 0.0203(11)
C26 0.0349(13) 0.0243(11) 0.0159(11) 0.0069(9) 0.0033(10) 0.0184(10)
C27 0.0369(13) 0.0207(10) 0.0176(11) 0.0067(9) 0.0046(10) 0.0190(10)
C28 0.0348(13) 0.0256(11) 0.0222(12) 0.0062(10) 0.0007(10) 0.0182(11)
C29 0.0327(13) 0.0297(13) 0.0264(13) 0.0044(11) -0.0010(11) 0.0181(11)
C30 0.0326(14) 0.0255(12) 0.0297(13) 0.0072(11) 0.0054(11) 0.0125(11)
C31 0.0349(13) 0.0271(12) 0.0247(12) 0.0120(10) 0.0068(10) 0.0163(11)
N32 0.0330(11) 0.0230(9) 0.0181(9) 0.0072(8) 0.0043(8) 0.0185(8)
Cl40 0.0672(5) 0.0311(3) 0.0276(3) 0.0150(3) 0.0033(3) 0.0186(3)
O50 0.0662(17) 0.0637(15) 0.095(2) 0.0570(15) 0.0245(15) 0.0266(14)
C51 0.062(2) 0.060(2) 0.085(3) 0.0472(19) 0.0391(19) 0.0372(17)
O60 0.0468(14) 0.0392(13) 0.0404(14) 0.0079(11) 0.0040(12) 0.0275(12)
C61 0.0342(17) 0.0325(16) 0.037(2) 0.0101(17) 0.0063(17) 0.0130(14)
O60' 0.0468(14) 0.0392(13) 0.0404(14) 0.0079(11) 0.0040(12) 0.0275(12)
C61' 0.0342(17) 0.0325(16) 0.037(2) 0.0101(17) 0.0063(17) 0.0130(14)
O70 0.050(3) 0.058(3) 0.052(3) 0.016(2) 0.016(2) 0.020(2)
C71 0.052(6) 0.031(5) 0.045(5) 0.011(4) 0.017(4) 0.012(4)

loop_
_atom_type_symbol
_atom_type_description
_atom_type_scat_dispersion_real
_atom_type_scat_dispersion_imag
_atom_type_scat_source
C C 0.0033 0.0016 'International Tables Vol C Tables 4.2.6.8 and 6.1.1.4'
H H 0.0000 0.0000 'International Tables Vol C Tables 4.2.6.8 and 6.1.1.4'
N N 0.0061 0.0033 'International Tables Vol C Tables 4.2.6.8 and 6.1.1.4'
Cl Cl 0.1484 0.1585 'International Tables Vol C Tables 4.2.6.8 and 6.1.1.4'
Mo Mo -1.6832 0.6857 'International Tables Vol C Tables 4.2.6.8 and 6.1.1.4'
O O 0.0106 0.0060 'International Tables Vol C Tables 4.2.6.8 and 6.1.1.4'

loop_
_exptl_crystal_face_index_h
_exptl_crystal_face_index_k
_exptl_crystal_face_index_l
_exptl_crystal_face_perp_dist
1.00 -2.00 0.00 0.0300
-1.00 2.00 0.00 0.0300
-1.00 0.00 0.00 0.0350
1.00 0.00 0.00 0.0350
0.00 0.00 -1.00 0.0200
0.00 0.00 1.00 0.0200

loop_
_geom_angle_atom_site_label_1
_geom_angle_atom_site_label_2
_geom_angle_atom_site_label_3
_geom_angle
N12 Mo1 N32 85.15(8)
N12 Mo1 N1 75.56(7)
N32 Mo1 N1 96.76(8)
N12 Mo1 N21 95.91(8)
N32 Mo1 N21 75.30(8)
N1 Mo1 N21 168.98(8)
N12 Mo1 Cl1 90.41(6)
N32 Mo1 Cl1 169.99(5)
N1 Mo1 Cl1 90.80(6)
N21 Mo1 Cl1 96.30(6)
N12 Mo1 Cl2 169.90(6)
N32 Mo1 Cl2 91.37(5)
N1 Mo1 Cl2 95.50(6)
N21 Mo1 Cl2 92.35(6)
Cl1 Mo1 Cl2 94.44(2)
C2 N1 C6 118.8(2)
C2 N1 Mo1 124.67(17)
C6 N1 Mo1 116.50(15)
N1 C2 C3 122.4(2)
C4 C3 C2 118.8(2)
C3 C4 C5 119.6(2)
C4 C5 C6 118.7(2)
N1 C6 C5 121.7(2)
N1 C6 C7 115.5(2)
C5 C6 C7 122.8(2)
N12 C7 C8 121.3(2)
N12 C7 C6 115.7(2)
C8 C7 C6 123.0(2)
C7 C8 C9 119.1(2)
C10 C9 C8 119.2(2)
C11 C10 C9 119.1(2)
N12 C11 C10 122.0(2)
C11 N12 C7 119.1(2)
C11 N12 Mo1 124.47(17)
C7 N12 Mo1 116.19(15)
C22 N21 C26 119.3(2)
C22 N21 Mo1 124.43(17)
C26 N21 Mo1 116.31(16)
N21 C22 C23 122.3(3)
C24 C23 C22 118.8(3)
C23 C24 C25 119.5(2)
C24 C25 C26 119.3(2)
N21 C26 C25 120.9(2)
N21 C26 C27 116.1(2)
C25 C26 C27 123.0(2)
N32 C27 C28 120.8(2)
N32 C27 C26 115.2(2)
C28 C27 C26 123.9(2)
C29 C28 C27 119.7(2)
C28 C29 C30 119.1(2)
C31 C30 C29 119.0(3)
N32 C31 C30 122.0(2)
C31 N32 C27 119.2(2)
C31 N32 Mo1 123.97(16)
C27 N32 Mo1 116.60(17)

loop_
_geom_bond_atom_site_label_1
_geom_bond_atom_site_label_2
_geom_bond_distance
Mo1 N12 2.161(2)
Mo1 N32 2.163(2)
Mo1 N1 2.165(2)
Mo1 N21 2.166(2)
Mo1 Cl1 2.3918(7)
Mo1 Cl2 2.3964(7)
N1 C2 1.345(3)
N1 C6 1.352(3)
C2 C3 1.379(4)
C3 C4 1.377(4)
C4 C5 1.387(3)
C5 C6 1.387(3)
C6 C7 1.474(3)
C7 N12 1.357(3)
C7 C8 1.380(4)
C8 C9 1.388(4)
C9 C10 1.382(4)
C10 C11 1.376(4)
C11 N12 1.346(3)
N21 C22 1.339(3)
N21 C26 1.355(3)
C22 C23 1.384(4)
C23 C24 1.379(4)
C24 C25 1.380(4)
C25 C26 1.392(3)
C26 C27 1.469(4)
C27 N32 1.359(3)
C27 C28 1.384(4)
C28 C29 1.376(4)
C29 C30 1.388(4)
C30 C31 1.375(4)
C31 N32 1.345(3)
O50 C51 1.359(4)
O60 C61 1.414(4)
O60' C61' 1.422(9)
O70 C71 1.399(7)

loop_
_geom_hbond_atom_site_label_D
_geom_hbond_atom_site_label_H
_geom_hbond_atom_site_label_A
_geom_hbond_distance_DH
_geom_hbond_distance_HA
_geom_hbond_distance_DA
_geom_hbond_angle_DHA
O50 H50 Cl40 0.84 2.33 3.154(3) 167.8
O60 H60 Cl40 0.84 2.21 3.048(3) 174.8
O60' H60' Cl40 0.84 2.33 3.165(11) 170.1
O70 H70 Cl40 0.84 2.66 3.461(5) 158.8
